data_4335946
loop_
_publ_author_name
'Claire A. Murray'
'Christine J. Cardin'
'Barnaby W. Greenland'
'Andrew Swift'
'Howard M. Colquhoun'

_publ_contact_author_address
; 
Department of Chemistry
University of Reading
Whiteknights
Reading
RG6 6AD 
;
_publ_contact_author_email h.m.colquhoun@reading.ac.uk
_publ_contact_author_fax '+44 1183 786717'
_publ_contact_author_name 'Howard M. Colquhoun'
_publ_contact_author_phone '+44 1183 786717'
_publ_section_title
;
 Pairwise Assembly of Organopalladium(II) Units with Cyanurato(3-) and
 Trithiocyanurato(3-) Ligands: Formation of Chiral Pd12, Pd10, and Pd9
 Cage-Molecules
;
_journal_name_full 'Inorganic Chemistry'
_journal_page_first 10424
_journal_page_last 10430
_journal_paper_doi 10.1021/ic401253q
_journal_volume 52
_journal_year 2013
_chemical_formula_moiety 'C144 H96 N24 O12 Pd12, 3(C H2 Cl2)'
_chemical_formula_sum 'C147 H102 Cl6 N24 O12 Pd12'
_chemical_formula_weight 3886.10
_chemical_melting_point 350
_space_group_IT_number 148
_symmetry_cell_setting trigonal
_symmetry_space_group_name_Hall '-R 3'
_symmetry_space_group_name_H-M 'R -3 :H'
_atom_sites_solution_hydrogens difmap
_atom_sites_solution_primary other
_atom_sites_solution_secondary difmap
_audit_creation_date 13-03-05
_audit_creation_method CRYSTALS_ver_14.40
_cell_angle_alpha 90
_cell_angle_beta 90
_cell_angle_gamma 120
_cell_formula_units_Z 6
_cell_length_a 18.1579(4)
_cell_length_b 18.1579(4)
_cell_length_c 76.3832(17)
_cell_measurement_reflns_used 7782
_cell_measurement_temperature 150
_cell_measurement_theta_max 63
_cell_measurement_theta_min 3
_cell_volume 21810.2(8)
_computing_cell_refinement 'CrysAlis, (Oxford Diffraction, 2002)'
_computing_data_collection 'Gemini, (Oxford Diffraction, 2006)'
_computing_data_reduction 'CrysAlis, (Oxford Diffraction, 2002)'
_computing_molecular_graphics 'CAMERON (Watkin et al., 1996)'
_computing_publication_material 'CRYSTALS (Betteridge et al., 2003)'
_computing_structure_refinement 'CRYSTALS (Betteridge et al., 2003)'
_computing_structure_solution 'Superflip (Palatinus & Chapuis, 2007)'
_diffrn_ambient_temperature 150
_diffrn_measured_fraction_theta_full 0.994
_diffrn_measured_fraction_theta_max 0.994
_diffrn_measurement_device Area
_diffrn_measurement_device_type 'Oxford Diffraction Gemini'
_diffrn_measurement_method \w/2\q
_diffrn_radiation_monochromator graphite
_diffrn_radiation_type 'Cu K\a'
_diffrn_radiation_wavelength 1.54184
_diffrn_reflns_av_R_equivalents 0.062
_diffrn_reflns_limit_h_max 10
_diffrn_reflns_limit_h_min -20
_diffrn_reflns_limit_k_max 20
_diffrn_reflns_limit_k_min 0
_diffrn_reflns_limit_l_max 87
_diffrn_reflns_limit_l_min 0
_diffrn_reflns_number 7782
_diffrn_reflns_theta_full 62.820
_diffrn_reflns_theta_max 62.820
_diffrn_reflns_theta_min 2.869
_diffrn_standards_number 0
_exptl_absorpt_coefficient_mu 13.230
_exptl_absorpt_correction_T_max 0.46
_exptl_absorpt_correction_T_min 0.26
_exptl_absorpt_correction_type multi-scan
_exptl_absorpt_process_details 'CrysAlis, (Oxford Diffraction, 2002)'
_exptl_crystal_colour yellow
_exptl_crystal_density_diffrn 1.775
_exptl_crystal_description block
_exptl_crystal_F_000 11412
_exptl_crystal_size_max 0.118
_exptl_crystal_size_mid 0.114
_exptl_crystal_size_min 0.059
_platon_squeeze_details
;
;
_refine_diff_density_max 1.42
_refine_diff_density_min -1.45
_refine_ls_extinction_method none
_refine_ls_goodness_of_fit_ref 1.0063
_refine_ls_hydrogen_treatment constr
_refine_ls_matrix_type full
_refine_ls_number_parameters 604
_refine_ls_number_reflns 7734
_refine_ls_number_restraints 0
_refine_ls_R_factor_all 0.0513
_refine_ls_R_factor_gt 0.0406
_refine_ls_shift/su_max 0.0024036
_refine_ls_shift/su_mean 0.0000324
_refine_ls_structure_factor_coef Fsqd
_refine_ls_weighting_details
;
 Method, part 1, Chebychev polynomial, (Watkin, 1994, Prince, 1982) 
 [weight] = 1.0/[A~0~*T~0~(x)+A~1~*T~1~(x) ... +A~n-1~]*T~n-1~(x)] 
 where A~i~ are the Chebychev coefficients listed below and x= Fcalc/Fmax 
 Method = Robust Weighting (Prince, 1982) 
 W = [weight] * [1-(deltaF/6*sigmaF)^2^]^2^ 
 A~i~ are: 
 0.101E+04 0.146E+04 775. 246. 
;
_refine_ls_weighting_scheme calc
_refine_ls_wR_factor_all 0.0842
_refine_ls_wR_factor_gt 0.0749
_refine_ls_wR_factor_ref 0.0842
_reflns_limit_h_max 10
_reflns_limit_h_min -20
_reflns_limit_k_max 20
_reflns_limit_k_min 0
_reflns_limit_l_max 87
_reflns_limit_l_min 0
_reflns_number_gt 6315
_reflns_number_total 7782
_reflns_threshold_expression I>2.0\s(I)
_oxford_diffrn_Wilson_B_factor 2.52
_oxford_diffrn_Wilson_scale 5.93
_oxford_refine_ls_r_factor_ref 0.0513
_oxford_refine_ls_scale 0.4296(3)
_oxford_reflns_number_all 7734
_oxford_reflns_threshold_expression_ref I>-10.0\s(I)
_oxford_structure_analysis_title 'CM29_AcDcm_MeOH in R-3'
_cod_data_source_file ic401253q_si_002.cif
_cod_data_source_block 1
_cod_original_cell_volume 21810.1(8)
_cod_original_sg_symbol_H-M 'R -3'
_cod_database_code 4335946

loop_
_symmetry_equiv_pos_as_xyz
x,y,z
-x,-y,-z
x+1/3,y+2/3,z+2/3
-x+1/3,-y+2/3,-z+2/3
x+2/3,y+1/3,z+1/3
-x+2/3,-y+1/3,-z+1/3
-x+y,-x,z
x-y,x,-z
-x+y+1/3,-x+2/3,z+2/3
x-y+1/3,x+2/3,-z+2/3
-x+y+2/3,-x+1/3,z+1/3
x-y+2/3,x+1/3,-z+1/3
-y,x-y,z
y,-x+y,-z
-y+1/3,x-y+2/3,z+2/3
y+1/3,-x+y+2/3,-z+2/3
-y+2/3,x-y+1/3,z+1/3
y+2/3,-x+y+1/3,-z+1/3

loop_
_atom_site_label
_atom_site_type_symbol
_atom_site_fract_x
_atom_site_fract_y
_atom_site_fract_z
_atom_site_U_iso_or_equiv
_atom_site_occupancy
_atom_site_adp_type
_atom_site_refinement_flags_posn
Pd1 Pd 0.46709(3) 0.62094(3) 0.462528(6) 0.0319 1.0000 Uani .
Pd2 Pd 0.58871(3) 0.70134(3) 0.435222(6) 0.0343 1.0000 Uani .
O3 O 0.4907(3) 0.5933(3) 0.42256(6) 0.0361 1.0000 Uani .
C4 C 0.4134(4) 0.5581(4) 0.42595(9) 0.0342 1.0000 Uani .
N5 N 0.3837(3) 0.5646(3) 0.44186(7) 0.0303 1.0000 Uani .
C6 C 0.2980(4) 0.5258(4) 0.44474(8) 0.0321 1.0000 Uani .
N7 N 0.2425(3) 0.4774(3) 0.43193(7) 0.0320 1.0000 Uani .
C8 C 0.2735(4) 0.4725(4) 0.41593(8) 0.0351 1.0000 Uani .
N9 N 0.3579(3) 0.5102(3) 0.41310(7) 0.0317 1.0000 Uani .
Pd10 Pd 0.40971(3) 0.48781(3) 0.390924(6) 0.0367 1.0000 Uani .
Pd11 Pd 0.25053(3) 0.45147(3) 0.376682(7) 0.0387 1.0000 Uani .
O12 O 0.2202(3) 0.4309(3) 0.40417(6) 0.0381 1.0000 Uani .
N13 N 0.3003(3) 0.5800(3) 0.37929(7) 0.0350 1.0000 Uani .
C14 C 0.2482(4) 0.6142(4) 0.37941(8) 0.0348 1.0000 Uani .
O15 O 0.1685(3) 0.5623(3) 0.37945(6) 0.0386 1.0000 Uani .
N16 N 0.2200(4) 0.3298(4) 0.37272(9) 0.0549 1.0000 Uani .
C17 C 0.1971(6) 0.2717(5) 0.38537(13) 0.0653 1.0000 Uani .
C18 C 0.1919(7) 0.1934(6) 0.38214(19) 0.0904 1.0000 Uani .
C19 C 0.2129(8) 0.1803(8) 0.3654(2) 0.1060 1.0000 Uani .
C20 C 0.2355(7) 0.2389(8) 0.35214(19) 0.0963 1.0000 Uani .
C21 C 0.2397(5) 0.3144(6) 0.35580(13) 0.0673 1.0000 Uani .
C22 C 0.2655(5) 0.3849(6) 0.34409(12) 0.0646 1.0000 Uani .
C23 C 0.2710(5) 0.4584(6) 0.35098(10) 0.0542 1.0000 Uani .
C24 C 0.2925(6) 0.5269(7) 0.34028(10) 0.0671 1.0000 Uani .
C25 C 0.3095(6) 0.5235(8) 0.32256(12) 0.0882 1.0000 Uani .
C26 C 0.3047(7) 0.4511(9) 0.31585(13) 0.0934 1.0000 Uani .
C27 C 0.2830(6) 0.3809(8) 0.32633(13) 0.0832 1.0000 Uani .
N28 N 0.4523(4) 0.4534(4) 0.36964(8) 0.0459 1.0000 Uani .
C29 C 0.4517(5) 0.3791(5) 0.37126(11) 0.0513 1.0000 Uani .
C30 C 0.4210(5) 0.3383(5) 0.38801(10) 0.0501 1.0000 Uani .
C31 C 0.3956(5) 0.3807(5) 0.39980(10) 0.0467 1.0000 Uani .
C32 C 0.3621(6) 0.3418(5) 0.41577(11) 0.0579 1.0000 Uani .
C33 C 0.3514(7) 0.2618(6) 0.41994(12) 0.0733 1.0000 Uani .
C34 C 0.3774(7) 0.2216(6) 0.40842(14) 0.0797 1.0000 Uani .
C35 C 0.4119(7) 0.2593(6) 0.39249(13) 0.0707 1.0000 Uani .
C36 C 0.4760(6) 0.3482(6) 0.35678(13) 0.0684 1.0000 Uani .
C37 C 0.4995(6) 0.3922(6) 0.34150(13) 0.0752 1.0000 Uani .
C38 C 0.4981(6) 0.4662(6) 0.34031(11) 0.0619 1.0000 Uani .
C39 C 0.4747(5) 0.4962(5) 0.35443(10) 0.0529 1.0000 Uani .
O40 O 0.2715(3) 0.5334(3) 0.45945(5) 0.0346 1.0000 Uani .
N41 N 0.6526(4) 0.6383(4) 0.44010(7) 0.0412 1.0000 Uani .
C42 C 0.7241(5) 0.6816(5) 0.44967(10) 0.0496 1.0000 Uani .
C43 C 0.7476(5) 0.7706(5) 0.45268(10) 0.0494 1.0000 Uani .
C44 C 0.6903(4) 0.7947(5) 0.44603(9) 0.0436 1.0000 Uani .
C45 C 0.7109(5) 0.8793(5) 0.44825(10) 0.0512 1.0000 Uani .
C46 C 0.7852(5) 0.9376(6) 0.45619(12) 0.0664 1.0000 Uani .
C47 C 0.8412(6) 0.9141(7) 0.46272(13) 0.0752 1.0000 Uani .
C48 C 0.8224(5) 0.8302(7) 0.46117(12) 0.0673 1.0000 Uani .
C49 C 0.7661(5) 0.6403(6) 0.45559(11) 0.0592 1.0000 Uani .
C50 C 0.7345(6) 0.5562(6) 0.45153(13) 0.0672 1.0000 Uani .
C51 C 0.6629(5) 0.5140(6) 0.44152(12) 0.0600 1.0000 Uani .
C52 C 0.6224(5) 0.5569(5) 0.43606(10) 0.0485 1.0000 Uani .
N53 N 0.5595(4) 0.6708(4) 0.48119(7) 0.0378 1.0000 Uani .
C54 C 0.5891(4) 0.6179(5) 0.48619(9) 0.0426 1.0000 Uani .
C55 C 0.6602(5) 0.6497(5) 0.49723(10) 0.0523 1.0000 Uani .
C56 C 0.6980(5) 0.7321(6) 0.50266(10) 0.0545 1.0000 Uani .
C57 C 0.6679(5) 0.7840(5) 0.49755(10) 0.0516 1.0000 Uani .
C58 C 0.5984(5) 0.7511(5) 0.48654(9) 0.0416 1.0000 Uani .
C59 C 0.5412(5) 0.5330(5) 0.47895(9) 0.0412 1.0000 Uani .
C60 C 0.4744(4) 0.5186(4) 0.46723(9) 0.0374 1.0000 Uani .
C61 C 0.4267(5) 0.4384(4) 0.46024(10) 0.0451 1.0000 Uani .
C62 C 0.4442(5) 0.3736(5) 0.46414(11) 0.0558 1.0000 Uani .
C63 C 0.5098(6) 0.3889(5) 0.47544(11) 0.0545 1.0000 Uani .
C64 C 0.5580(5) 0.4668(5) 0.48300(10) 0.0505 1.0000 Uani .
Cl65 Cl 0.7370(3) 0.7466(2) 0.39953(4) 0.1166 1.0000 Uani .
C66 C 0.6429(7) 0.6689(7) 0.38981(14) 0.0838 1.0000 Uani .
Cl67 Cl 0.6551(3) 0.5948(3) 0.37928(8) 0.1790 1.0000 Uani .
H171 H 0.1843 0.2839 0.3965 0.0802 1.0000 Uiso R
H181 H 0.1757 0.1527 0.3908 0.1071 1.0000 Uiso R
H191 H 0.2106 0.1291 0.3630 0.1282 1.0000 Uiso R
H201 H 0.2487 0.2276 0.3410 0.1200 1.0000 Uiso R
H241 H 0.2958 0.5759 0.3450 0.0830 1.0000 Uiso R
H251 H 0.3243 0.5698 0.3153 0.1042 1.0000 Uiso R
H261 H 0.3164 0.4484 0.3041 0.1061 1.0000 Uiso R
H271 H 0.2797 0.3317 0.3218 0.0971 1.0000 Uiso R
H321 H 0.3465 0.3698 0.4239 0.0710 1.0000 Uiso R
H331 H 0.3262 0.2359 0.4306 0.0880 1.0000 Uiso R
H341 H 0.3724 0.1693 0.4112 0.0920 1.0000 Uiso R
H351 H 0.4293 0.2323 0.3845 0.0841 1.0000 Uiso R
H361 H 0.4765 0.2972 0.3577 0.0860 1.0000 Uiso R
H371 H 0.5151 0.3716 0.3319 0.0853 1.0000 Uiso R
H381 H 0.5144 0.4976 0.3300 0.0761 1.0000 Uiso R
H391 H 0.4740 0.5472 0.3534 0.0629 1.0000 Uiso R
H451 H 0.6730 0.8955 0.4441 0.0632 1.0000 Uiso R
H461 H 0.7979 0.9944 0.4571 0.0809 1.0000 Uiso R
H471 H 0.8917 0.9540 0.4682 0.0901 1.0000 Uiso R
H481 H 0.8592 0.8129 0.4657 0.0800 1.0000 Uiso R
H491 H 0.8155 0.6703 0.4622 0.0721 1.0000 Uiso R
H501 H 0.7617 0.5275 0.4557 0.0800 1.0000 Uiso R
H511 H 0.6420 0.4575 0.4386 0.0702 1.0000 Uiso R
H521 H 0.5728 0.5289 0.4294 0.0619 1.0000 Uiso R
H551 H 0.6809 0.6142 0.5009 0.0620 1.0000 Uiso R
H561 H 0.7460 0.7534 0.5097 0.0661 1.0000 Uiso R
H571 H 0.6929 0.8401 0.5013 0.0640 1.0000 Uiso R
H581 H 0.5768 0.7856 0.4828 0.0499 1.0000 Uiso R
H611 H 0.3815 0.4273 0.4527 0.0549 1.0000 Uiso R
H621 H 0.4124 0.3200 0.4590 0.0642 1.0000 Uiso R
H631 H 0.5216 0.3455 0.4777 0.0662 1.0000 Uiso R
H641 H 0.6012 0.4766 0.4910 0.0620 1.0000 Uiso R
H661 H 0.6010 0.6408 0.3988 0.0971 1.0000 Uiso R
H662 H 0.6235 0.6949 0.3814 0.0970 1.0000 Uiso R

loop_
_atom_site_aniso_label
_atom_site_aniso_U_11
_atom_site_aniso_U_22
_atom_site_aniso_U_33
_atom_site_aniso_U_23
_atom_site_aniso_U_13
_atom_site_aniso_U_12
Pd1 0.0331(3) 0.0347(3) 0.0302(2) -0.0007(2) -0.0022(2) 0.0187(2)
Pd2 0.0300(3) 0.0400(3) 0.0351(3) -0.0024(2) -0.0004(2) 0.0191(2)
O3 0.030(3) 0.041(3) 0.039(3) -0.004(2) 0.000(2) 0.019(2)
C4 0.038(4) 0.031(4) 0.039(4) 0.003(3) 0.001(3) 0.021(3)
N5 0.029(3) 0.027(3) 0.032(3) 0.000(2) -0.001(2) 0.012(2)
C6 0.035(4) 0.032(3) 0.033(4) 0.007(3) 0.000(3) 0.020(3)
N7 0.032(3) 0.030(3) 0.033(3) -0.003(2) -0.003(2) 0.015(2)
C8 0.044(4) 0.029(3) 0.032(4) 0.001(3) -0.001(3) 0.019(3)
N9 0.031(3) 0.032(3) 0.034(3) -0.006(2) -0.001(2) 0.017(2)
Pd10 0.0393(3) 0.0381(3) 0.0359(3) -0.0061(2) -0.0013(2) 0.0218(2)
Pd11 0.0400(3) 0.0382(3) 0.0358(3) -0.0090(2) -0.0057(2) 0.0180(2)
O12 0.037(3) 0.038(3) 0.034(2) -0.004(2) -0.006(2) 0.015(2)
N13 0.037(3) 0.039(3) 0.029(3) 0.001(2) -0.001(2) 0.019(3)
C14 0.045(4) 0.041(4) 0.021(3) -0.002(3) -0.003(3) 0.023(4)
O15 0.037(3) 0.037(3) 0.039(3) -0.005(2) -0.006(2) 0.016(2)
N16 0.049(4) 0.043(4) 0.068(5) -0.021(3) -0.019(3) 0.020(3)
C17 0.066(6) 0.037(5) 0.085(7) -0.016(5) -0.028(5) 0.020(4)
C18 0.073(7) 0.039(5) 0.149(11) -0.014(6) -0.029(7) 0.021(5)
C19 0.082(8) 0.078(9) 0.159(14) -0.067(9) -0.028(9) 0.042(7)
C20 0.076(8) 0.084(8) 0.121(10) -0.049(8) -0.009(7) 0.034(7)
C21 0.051(5) 0.058(6) 0.089(7) -0.048(5) -0.013(5) 0.024(5)
C22 0.046(5) 0.077(7) 0.061(6) -0.023(5) -0.005(4) 0.023(5)
C23 0.041(4) 0.070(6) 0.041(4) -0.028(4) -0.007(3) 0.020(4)
C24 0.066(6) 0.087(7) 0.034(4) -0.001(4) -0.002(4) 0.028(5)
C25 0.062(6) 0.123(10) 0.044(5) -0.013(6) 0.000(5) 0.019(6)
C26 0.067(7) 0.130(11) 0.045(6) -0.027(7) 0.000(5) 0.020(7)
C27 0.054(6) 0.116(9) 0.064(6) -0.055(7) -0.009(5) 0.031(6)
N28 0.041(3) 0.045(4) 0.054(4) -0.012(3) -0.001(3) 0.023(3)
C29 0.048(5) 0.048(5) 0.059(5) -0.008(4) 0.006(4) 0.025(4)
C30 0.058(5) 0.046(5) 0.053(5) -0.011(4) -0.007(4) 0.031(4)
C31 0.052(5) 0.046(4) 0.046(4) -0.004(4) -0.009(4) 0.027(4)
C32 0.083(6) 0.047(5) 0.055(5) -0.004(4) 0.000(4) 0.040(5)
C33 0.104(8) 0.069(6) 0.060(6) 0.011(5) 0.001(5) 0.053(6)
C34 0.120(9) 0.059(6) 0.082(7) 0.002(5) -0.003(6) 0.061(6)
C35 0.103(8) 0.061(6) 0.072(6) -0.008(5) 0.003(6) 0.059(6)
C36 0.083(7) 0.055(5) 0.076(6) -0.021(5) 0.005(5) 0.041(5)
C37 0.083(7) 0.078(7) 0.066(6) -0.015(5) 0.028(5) 0.042(6)
C38 0.068(6) 0.062(6) 0.054(5) -0.002(4) 0.019(4) 0.031(5)
C39 0.050(5) 0.049(5) 0.054(5) 0.000(4) 0.013(4) 0.020(4)
O40 0.031(2) 0.038(3) 0.032(2) 0.002(2) -0.0006(19) 0.015(2)
N41 0.034(3) 0.051(4) 0.043(3) 0.000(3) 0.005(3) 0.025(3)
C42 0.040(4) 0.073(6) 0.045(4) 0.002(4) 0.004(3) 0.034(4)
C43 0.033(4) 0.070(6) 0.045(4) -0.007(4) 0.001(3) 0.025(4)
C44 0.031(4) 0.054(5) 0.041(4) -0.003(3) 0.008(3) 0.018(3)
C45 0.041(4) 0.050(5) 0.057(5) -0.011(4) 0.001(4) 0.019(4)
C46 0.051(5) 0.055(5) 0.080(6) -0.022(5) -0.002(5) 0.016(4)
C47 0.046(5) 0.083(7) 0.088(7) -0.033(6) -0.017(5) 0.026(5)
C48 0.042(5) 0.091(7) 0.068(6) -0.016(5) -0.010(4) 0.033(5)
C49 0.046(5) 0.084(7) 0.058(5) 0.003(5) -0.002(4) 0.040(5)
C50 0.055(5) 0.083(7) 0.085(7) 0.020(5) 0.008(5) 0.050(5)
C51 0.058(5) 0.060(5) 0.077(6) 0.013(5) 0.008(5) 0.041(5)
C52 0.048(5) 0.057(5) 0.052(5) 0.003(4) 0.008(4) 0.035(4)
N53 0.039(3) 0.043(3) 0.033(3) 0.000(3) 0.000(2) 0.022(3)
C54 0.039(4) 0.057(5) 0.036(4) 0.003(3) -0.002(3) 0.026(4)
C55 0.048(5) 0.066(6) 0.048(5) -0.001(4) -0.007(4) 0.033(4)
C56 0.050(5) 0.069(6) 0.045(5) -0.014(4) -0.020(4) 0.030(4)
C57 0.053(5) 0.052(5) 0.043(4) -0.018(4) -0.011(4) 0.021(4)
C58 0.045(4) 0.041(4) 0.039(4) -0.005(3) -0.005(3) 0.021(4)
C59 0.045(4) 0.053(5) 0.034(4) 0.009(3) 0.005(3) 0.031(4)
C60 0.040(4) 0.039(4) 0.037(4) 0.003(3) 0.004(3) 0.023(3)
C61 0.053(5) 0.039(4) 0.045(4) -0.002(3) -0.007(4) 0.025(4)
C62 0.061(5) 0.041(4) 0.064(5) 0.001(4) 0.001(4) 0.025(4)
C63 0.074(6) 0.049(5) 0.058(5) 0.003(4) 0.000(4) 0.045(5)
C64 0.061(5) 0.064(5) 0.042(4) 0.008(4) 0.001(4) 0.043(5)
Cl65 0.148(3) 0.124(3) 0.092(2) 0.0096(19) 0.022(2) 0.078(3)
C66 0.077(7) 0.115(9) 0.082(7) 0.012(7) 0.015(6) 0.064(7)
Cl67 0.109(3) 0.206(5) 0.245(6) -0.086(4) -0.051(3) 0.097(3)

loop_
_atom_type_symbol
_atom_type_scat_dispersion_real
_atom_type_scat_dispersion_imag
_atom_type_scat_Cromer_Mann_a1
_atom_type_scat_Cromer_Mann_b1
_atom_type_scat_Cromer_Mann_a2
_atom_type_scat_Cromer_Mann_b2
_atom_type_scat_Cromer_Mann_a3
_atom_type_scat_Cromer_Mann_b3
_atom_type_scat_Cromer_Mann_a4
_atom_type_scat_Cromer_Mann_b4
_atom_type_scat_Cromer_Mann_c
_atom_type_scat_source
C 0.0181 0.0091 2.3100 20.8439 1.0200 10.2075 1.5886 0.5687 0.8650 51.6512 0.2156 'International Tables Vol C 4.2.6.8 and 6.1.1.4'
H 0.0000 0.0000 0.4930 10.5109 0.3229 26.1257 0.1402 3.1424 0.0408 57.7998 0.0030 'International Tables Vol C 4.2.6.8 and 6.1.1.4'
N 0.0311 0.0180 12.2126 0.0057 3.1322 9.8933 2.0125 28.9975 1.1663 0.5826 -11.5290 'International Tables Vol C 4.2.6.8 and 6.1.1.4'
O 0.0492 0.0322 3.0485 13.2771 2.2868 5.7011 1.5463 0.3239 0.8670 32.9089 0.2508 'International Tables Vol C 4.2.6.8 and 6.1.1.4'
Cl 0.3639 0.7018 11.4604 0.0104 7.1964 1.1662 6.2556 18.5194 1.6455 47.7784 -9.5574 'International Tables Vol C 4.2.6.8 and 6.1.1.4'
Pd 0.1215 3.9337 19.3319 0.6987 15.5017 7.9893 5.2954 25.2052 0.6058 76.8986 5.2659 'International Tables Vol C 4.2.6.8 and 6.1.1.4'

loop_
_geom_angle_atom_site_label_1
_geom_angle_site_symmetry_1
_geom_angle_atom_site_label_2
_geom_angle_atom_site_label_3
_geom_angle_site_symmetry_3
_geom_angle
_geom_angle_publ_flag
O40 13_665 Pd1 N5 . 92.38(18) yes
O40 13_665 Pd1 N53 . 92.7(2) yes
N5 . Pd1 N53 . 172.0(2) yes
O40 13_665 Pd1 C60 . 174.7(2) yes
N5 . Pd1 C60 . 92.9(2) yes
N53 . Pd1 C60 . 82.0(3) yes
N7 13_665 Pd2 O3 . 90.51(19) yes
N7 13_665 Pd2 N41 . 176.4(2) yes
O3 . Pd2 N41 . 90.8(2) yes
N7 13_665 Pd2 C44 . 97.2(3) yes
O3 . Pd2 C44 . 171.6(2) yes
N41 . Pd2 C44 . 81.6(3) yes
Pd2 . O3 C4 . 126.3(4) yes
O3 . C4 N5 . 122.5(6) yes
O3 . C4 N9 . 117.5(6) yes
N5 . C4 N9 . 120.0(6) yes
C4 . N5 Pd1 . 120.0(4) yes
C4 . N5 C6 . 119.9(5) yes
Pd1 . N5 C6 . 119.7(4) yes
N5 . C6 N7 . 120.0(6) yes
N5 . C6 O40 . 119.1(6) yes
N7 . C6 O40 . 120.8(6) yes
C6 . N7 Pd2 7_565 123.4(4) yes
C6 . N7 C8 . 119.2(5) yes
Pd2 7_565 N7 C8 . 117.4(4) yes
N7 . C8 N9 . 120.8(6) yes
N7 . C8 O12 . 117.3(6) yes
N9 . C8 O12 . 121.9(6) yes
C4 . N9 C8 . 119.9(5) yes
C4 . N9 Pd10 . 116.7(4) yes
C8 . N9 Pd10 . 123.0(4) yes
O15 13_665 Pd10 N9 . 92.36(18) yes
O15 13_665 Pd10 N28 . 92.6(2) yes
N9 . Pd10 N28 . 174.3(2) yes
O15 13_665 Pd10 C31 . 173.1(3) yes
N9 . Pd10 C31 . 93.7(3) yes
N28 . Pd10 C31 . 81.5(3) yes
O12 . Pd11 N13 . 91.82(19) yes
O12 . Pd11 N16 . 92.9(2) yes
N13 . Pd11 N16 . 170.9(2) yes
O12 . Pd11 C23 . 174.4(3) yes
N13 . Pd11 C23 . 93.5(3) yes
N16 . Pd11 C23 . 82.0(3) yes
Pd11 . O12 C8 . 122.5(4) yes
C14 13_665 N13 Pd11 . 121.0(5) yes
C14 13_665 N13 C14 . 118.3(7) yes
Pd11 . N13 C14 . 120.4(5) yes
N13 . C14 N13 7_565 121.7(7) yes
N13 . C14 O15 . 116.9(6) yes
N13 7_565 C14 O15 . 121.3(6) yes
Pd10 7_565 O15 C14 . 123.4(4) yes
Pd11 . N16 C17 . 124.4(6) yes
Pd11 . N16 C21 . 113.5(6) yes
C17 . N16 C21 . 121.2(8) yes
N16 . C17 C18 . 120.8(10) yes
N16 . C17 H171 . 119.0 no
C18 . C17 H171 . 120.2 no
C17 . C18 C19 . 116.8(12) yes
C17 . C18 H181 . 121.2 no
C19 . C18 H181 . 121.9 no
C18 . C19 C20 . 123.1(11) yes
C18 . C19 H191 . 118.1 no
C20 . C19 H191 . 118.8 no
C19 . C20 C21 . 118.2(12) yes
C19 . C20 H201 . 120.7 no
C21 . C20 H201 . 121.1 no
N16 . C21 C20 . 119.8(11) yes
N16 . C21 C22 . 113.5(7) yes
C20 . C21 C22 . 126.7(10) yes
C21 . C22 C23 . 117.0(8) yes
C21 . C22 C27 . 122.6(10) yes
C23 . C22 C27 . 120.4(10) yes
C22 . C23 Pd11 . 113.0(7) yes
C22 . C23 C24 . 119.7(8) yes
Pd11 . C23 C24 . 127.2(6) yes
C23 . C24 C25 . 120.4(10) yes
C23 . C24 H241 . 119.1 no
C25 . C24 H241 . 120.5 no
C24 . C25 C26 . 119.7(12) yes
C24 . C25 H251 . 120.5 no
C26 . C25 H251 . 119.8 no
C25 . C26 C27 . 121.2(10) yes
C25 . C26 H261 . 120.3 no
C27 . C26 H261 . 118.5 no
C22 . C27 C26 . 118.6(10) yes
C22 . C27 H271 . 120.0 no
C26 . C27 H271 . 121.4 no
Pd10 . N28 C29 . 114.9(5) yes
Pd10 . N28 C39 . 124.5(5) yes
C29 . N28 C39 . 120.4(7) yes
N28 . C29 C30 . 113.7(7) yes
N28 . C29 C36 . 118.6(8) yes
C30 . C29 C36 . 127.6(8) yes
C29 . C30 C31 . 115.8(7) yes
C29 . C30 C35 . 124.0(7) yes
C31 . C30 C35 . 120.1(8) yes
C30 . C31 Pd10 . 114.1(6) yes
C30 . C31 C32 . 117.7(7) yes
Pd10 . C31 C32 . 128.2(6) yes
C31 . C32 C33 . 121.7(8) yes
C31 . C32 H321 . 118.8 no
C33 . C32 H321 . 119.5 no
C32 . C33 C34 . 120.0(9) yes
C32 . C33 H331 . 119.9 no
C34 . C33 H331 . 120.2 no
C33 . C34 C35 . 119.5(9) yes
C33 . C34 H341 . 120.8 no
C35 . C34 H341 . 119.6 no
C30 . C35 C34 . 121.0(8) yes
C30 . C35 H351 . 118.7 no
C34 . C35 H351 . 120.4 no
C29 . C36 C37 . 120.7(8) yes
C29 . C36 H361 . 119.9 no
C37 . C36 H361 . 119.4 no
C36 . C37 C38 . 118.9(8) yes
C36 . C37 H371 . 120.7 no
C38 . C37 H371 . 120.4 no
C37 . C38 C39 . 120.2(9) yes
C37 . C38 H381 . 120.2 no
C39 . C38 H381 . 119.6 no
C38 . C39 N28 . 121.1(8) yes
C38 . C39 H391 . 119.2 no
N28 . C39 H391 . 119.7 no
Pd1 7_565 O40 C6 . 122.2(4) yes
Pd2 . N41 C42 . 115.2(5) yes
Pd2 . N41 C52 . 123.3(5) yes
C42 . N41 C52 . 121.0(7) yes
N41 . C42 C43 . 113.1(6) yes
N41 . C42 C49 . 119.5(8) yes
C43 . C42 C49 . 127.4(8) yes
C42 . C43 C44 . 115.6(7) yes
C42 . C43 C48 . 124.0(8) yes
C44 . C43 C48 . 120.5(8) yes
C43 . C44 Pd2 . 113.9(6) yes
C43 . C44 C45 . 117.6(7) yes
Pd2 . C44 C45 . 128.5(6) yes
C44 . C45 C46 . 121.5(8) yes
C44 . C45 H451 . 118.2 no
C46 . C45 H451 . 120.3 no
C45 . C46 C47 . 121.0(9) yes
C45 . C46 H461 . 119.1 no
C47 . C46 H461 . 119.9 no
C46 . C47 C48 . 119.6(8) yes
C46 . C47 H471 . 120.7 no
C48 . C47 H471 . 119.7 no
C43 . C48 C47 . 119.9(9) yes
C43 . C48 H481 . 119.5 no
C47 . C48 H481 . 120.6 no
C42 . C49 C50 . 119.4(8) yes
C42 . C49 H491 . 119.4 no
C50 . C49 H491 . 121.2 no
C49 . C50 C51 . 120.1(8) yes
C49 . C50 H501 . 120.0 no
C51 . C50 H501 . 119.9 no
C50 . C51 C52 . 118.8(9) yes
C50 . C51 H511 . 120.3 no
C52 . C51 H511 . 120.9 no
C51 . C52 N41 . 121.2(8) yes
C51 . C52 H521 . 119.9 no
N41 . C52 H521 . 118.9 no
Pd1 . N53 C54 . 114.1(5) yes
Pd1 . N53 C58 . 124.8(5) yes
C54 . N53 C58 . 120.3(6) yes
N53 . C54 C55 . 118.9(7) yes
N53 . C54 C59 . 113.7(6) yes
C55 . C54 C59 . 127.4(7) yes
C54 . C55 C56 . 119.3(8) yes
C54 . C55 H551 . 120.1 no
C56 . C55 H551 . 120.6 no
C55 . C56 C57 . 121.1(7) yes
C55 . C56 H561 . 119.1 no
C57 . C56 H561 . 119.7 no
C56 . C57 C58 . 118.2(7) yes
C56 . C57 H571 . 121.8 no
C58 . C57 H571 . 120.1 no
C57 . C58 N53 . 122.2(7) yes
C57 . C58 H581 . 119.6 no
N53 . C58 H581 . 118.2 no
C54 . C59 C60 . 116.1(6) yes
C54 . C59 C64 . 123.4(7) yes
C60 . C59 C64 . 120.5(7) yes
C59 . C60 Pd1 . 113.4(5) yes
C59 . C60 C61 . 117.8(6) yes
Pd1 . C60 C61 . 128.8(5) yes
C60 . C61 C62 . 121.4(7) yes
C60 . C61 H611 . 119.1 no
C62 . C61 H611 . 119.5 no
C61 . C62 C63 . 120.0(8) yes
C61 . C62 H621 . 120.4 no
C63 . C62 H621 . 119.5 no
C62 . C63 C64 . 120.9(7) yes
C62 . C63 H631 . 119.2 no
C64 . C63 H631 . 119.9 no
C59 . C64 C63 . 119.3(7) yes
C59 . C64 H641 . 119.8 no
C63 . C64 H641 . 120.8 no
Cl65 . C66 Cl67 . 112.6(6) yes
Cl65 . C66 H661 . 108.7 no
Cl67 . C66 H661 . 107.7 no
Cl65 . C66 H662 . 109.8 no
Cl67 . C66 H662 . 107.6 no
H661 . C66 H662 . 110.5 no

loop_
_geom_bond_atom_site_label_1
_geom_bond_atom_site_label_2
_geom_bond_site_symmetry_2
_geom_bond_distance
_geom_bond_publ_flag
Pd1 O40 13_665 2.145(4) yes
Pd1 N5 . 2.070(5) yes
Pd1 N53 . 2.036(5) yes
Pd1 C60 . 1.961(7) yes
Pd2 N7 13_665 2.057(5) yes
Pd2 O3 . 2.111(4) yes
Pd2 N41 . 2.029(6) yes
Pd2 C44 . 1.957(7) yes
O3 C4 . 1.244(8) yes
C4 N5 . 1.359(8) yes
C4 N9 . 1.364(8) yes
N5 C6 . 1.367(8) yes
C6 N7 . 1.364(8) yes
C6 O40 . 1.256(7) yes
N7 C8 . 1.367(8) yes
C8 N9 . 1.347(8) yes
C8 O12 . 1.258(7) yes
N9 Pd10 . 2.074(5) yes
Pd10 O15 13_665 2.134(5) yes
Pd10 N28 . 2.028(6) yes
Pd10 C31 . 1.951(7) yes
Pd11 O12 . 2.155(4) yes
Pd11 N13 . 2.049(5) yes
Pd11 N16 . 2.013(6) yes
Pd11 C23 . 1.990(8) yes
N13 C14 13_665 1.359(8) yes
N13 C14 . 1.367(8) yes
C14 O15 . 1.272(8) yes
N16 C17 . 1.334(11) yes
N16 C21 . 1.406(11) yes
C17 C18 . 1.399(12) yes
C17 H171 . 0.934 no
C18 C19 . 1.390(17) yes
C18 H181 . 0.925 no
C19 C20 . 1.374(17) yes
C19 H191 . 0.927 no
C20 C21 . 1.363(14) yes
C20 H201 . 0.934 no
C21 C22 . 1.434(13) yes
C22 C23 . 1.392(12) yes
C22 C27 . 1.403(12) yes
C23 C24 . 1.372(12) yes
C24 C25 . 1.396(12) yes
C24 H241 . 0.935 no
C25 C26 . 1.372(16) yes
C25 H251 . 0.929 no
C26 C27 . 1.386(16) yes
C26 H261 . 0.931 no
C27 H271 . 0.931 no
N28 C29 . 1.350(9) yes
N28 C39 . 1.343(10) yes
C29 C30 . 1.443(11) yes
C29 C36 . 1.407(11) yes
C30 C31 . 1.405(10) yes
C30 C35 . 1.401(11) yes
C31 C32 . 1.389(11) yes
C32 C33 . 1.403(11) yes
C32 H321 . 0.933 no
C33 C34 . 1.368(13) yes
C33 H331 . 0.935 no
C34 C35 . 1.383(13) yes
C34 H341 . 0.932 no
C35 H351 . 0.935 no
C36 C37 . 1.357(13) yes
C36 H361 . 0.934 no
C37 C38 . 1.361(12) yes
C37 H371 . 0.926 no
C38 C39 . 1.367(11) yes
C38 H381 . 0.930 no
C39 H391 . 0.936 no
N41 C42 . 1.348(9) yes
N41 C52 . 1.330(9) yes
C42 C43 . 1.468(11) yes
C42 C49 . 1.386(11) yes
C43 C44 . 1.411(10) yes
C43 C48 . 1.402(11) yes
C44 C45 . 1.398(10) yes
C45 C46 . 1.371(11) yes
C45 H451 . 0.927 no
C46 C47 . 1.378(13) yes
C46 H461 . 0.941 no
C47 C48 . 1.390(13) yes
C47 H471 . 0.935 no
C48 H481 . 0.936 no
C49 C50 . 1.372(12) yes
C49 H491 . 0.931 no
C50 C51 . 1.366(12) yes
C50 H501 . 0.935 no
C51 C52 . 1.377(10) yes
C51 H511 . 0.927 no
C52 H521 . 0.933 no
N53 C54 . 1.368(9) yes
N53 C58 . 1.327(9) yes
C54 C55 . 1.402(10) yes
C54 C59 . 1.448(10) yes
C55 C56 . 1.363(11) yes
C55 H551 . 0.936 no
C56 C57 . 1.362(11) yes
C56 H561 . 0.927 no
C57 C58 . 1.380(10) yes
C57 H571 . 0.929 no
C58 H581 . 0.935 no
C59 C60 . 1.421(9) yes
C59 C64 . 1.416(10) yes
C60 C61 . 1.377(10) yes
C61 C62 . 1.396(10) yes
C61 H611 . 0.939 no
C62 C63 . 1.382(11) yes
C62 H621 . 0.933 no
C63 C64 . 1.365(11) yes
C63 H631 . 0.930 no
C64 H641 . 0.939 no
Cl65 C66 . 1.746(11) yes
C66 Cl67 . 1.676(11) yes
C66 H661 . 0.960 no
C66 H662 . 0.963 no

loop_
_platon_squeeze_void_nr
_platon_squeeze_void_average_x
_platon_squeeze_void_average_y
_platon_squeeze_void_average_z
_platon_squeeze_void_volume
_platon_squeeze_void_count_electrons
_platon_squeeze_void_content
1 0.000 0.000 0.000 561 107 ' '
2 0.000 0.000 0.251 10 1 ' '
3 0.000 0.000 0.414 179 22 ' '
4 0.000 0.000 0.500 97 5 ' '
5 0.000 0.000 0.586 179 22 ' '
6 0.000 0.000 0.749 10 1 ' '
7 0.333 0.667 0.253 180 22 ' '
8 0.333 0.667 0.667 558 106 ' '
9 0.333 0.667 0.080 179 22 ' '
10 0.333 0.667 0.167 97 5 ' '
11 0.333 0.667 0.416 10 0 ' '
12 0.333 0.667 0.917 10 0 ' '
13 0.667 0.333 0.920 179 22 ' '
14 0.667 0.333 0.333 558 106 ' '
15 0.667 0.333 0.747 180 22 ' '
16 0.667 0.333 0.833 97 5 ' '
17 0.667 0.333 0.083 10 0 ' '
18 0.667 0.333 0.584 10 0 ' '
